data_1101142
loop_
_publ_author_name
'Yin, S.-C.'
'Herle, P. Subramanya'
'Higgins, A.'
'Taylor, N. J.'
'Makimura, Y.'
'Nazar, L. F.'

_publ_section_title
;
 Dimensional Reduction: Synthesis and Structure of Layered Li~5~M(PO~4~)~2~F~2~
 (M = V, Cr)
;
_journal_coden_ASTM CMATEX
_journal_issue 7
_journal_name_full 'Chemistry of Materials'
_journal_page_first 1745
_journal_page_last 1752
_journal_paper_doi 10.1021/cm0513738
_journal_volume 18
_journal_year 2006
_chemical_formula_sum 'F2 Li5 O8 P2 V'
_chemical_formula_weight 313.58
_space_group_IT_number 14
_symmetry_cell_setting monoclinic
_symmetry_space_group_name_Hall '-P 2ybc'
_symmetry_space_group_name_H-M 'P 1 21/c 1'
_atom_sites_solution_primary direct
_atom_sites_solution_secondary difmap
_audit_creation_method SHELXL-97
_cell_angle_alpha 90.00
_cell_angle_beta 90.019(1)
_cell_angle_gamma 90.00
_cell_formula_units_Z 4
_cell_length_a 6.3589(4)
_cell_length_b 10.7795(6)
_cell_length_c 10.3836(6)
_cell_measurement_reflns_used 6611
_cell_measurement_temperature 150(1)
_cell_measurement_theta_max 35.02
_cell_measurement_theta_min 3.20
_cell_volume 711.75(7)
_computing_cell_refinement SAINT
_computing_data_collection SMART
_computing_data_reduction SAINT
_computing_molecular_graphics SHELXTL
_computing_publication_material SHELXTL
_computing_structure_refinement SHELXTL
_computing_structure_solution SHELXTL
_diffrn_ambient_temperature 150(1)
_diffrn_detector_area_resol_mean ?
_diffrn_measured_fraction_theta_full 0.981
_diffrn_measured_fraction_theta_max 0.981
_diffrn_measurement_device_type 'Bruker APEX'
_diffrn_measurement_method Omega
_diffrn_radiation_monochromator graphite
_diffrn_radiation_source 'fine-focus sealed tube'
_diffrn_radiation_type MoK\a
_diffrn_radiation_wavelength 0.71073
_diffrn_reflns_av_R_equivalents 0.0433
_diffrn_reflns_av_sigmaI/netI 0.0394
_diffrn_reflns_limit_h_max 10
_diffrn_reflns_limit_h_min -10
_diffrn_reflns_limit_k_max 17
_diffrn_reflns_limit_k_min -17
_diffrn_reflns_limit_l_max 16
_diffrn_reflns_limit_l_min -16
_diffrn_reflns_number 10013
_diffrn_reflns_theta_full 35.04
_diffrn_reflns_theta_max 35.04
_diffrn_reflns_theta_min 2.72
_exptl_absorpt_coefficient_mu 1.908
_exptl_absorpt_correction_T_max 0.867
_exptl_absorpt_correction_T_min 0.783
_exptl_absorpt_correction_type Integration
_exptl_absorpt_process_details 'Face-indexed analytical'
_exptl_crystal_colour 'Pale blue'
_exptl_crystal_density_diffrn 2.926
_exptl_crystal_density_meas ?
_exptl_crystal_density_method 'not measured'
_exptl_crystal_description 'Needle prism fragment'
_exptl_crystal_F_000 600
_exptl_crystal_size_max 0.116
_exptl_crystal_size_mid 0.100
_exptl_crystal_size_min 0.084
_refine_diff_density_max 0.631
_refine_diff_density_min -0.540
_refine_diff_density_rms 0.140
_refine_ls_extinction_coef 0.0036(7)
_refine_ls_extinction_expression Fc^*^=kFc[1+0.001xFc^2^\l^3^/sin(2\q)]^-1/4^
_refine_ls_extinction_method SHELXL
_refine_ls_goodness_of_fit_ref 1.683
_refine_ls_matrix_type full
_refine_ls_number_parameters 170
_refine_ls_number_reflns 3094
_refine_ls_number_restraints 0
_refine_ls_restrained_S_all 1.683
_refine_ls_R_factor_all 0.0422
_refine_ls_R_factor_gt 0.0375
_refine_ls_shift/su_max 0.000
_refine_ls_shift/su_mean 0.000
_refine_ls_structure_factor_coef Fsqd
_refine_ls_weighting_details 'calc w=1/[\s^2^(Fo^2^)+(0.0100P)^2^+0.0000P] where P=(Fo^2^+2Fc^2^)/3'
_refine_ls_weighting_scheme calc
_refine_ls_wR_factor_gt 0.0732
_refine_ls_wR_factor_ref 0.0741
_reflns_number_gt 2824
_reflns_number_total 3094
_reflns_threshold_expression >2sigma(I)
_cod_data_source_file cm0513738si20050624_045134.cif
_cod_data_source_block v1150m
_cod_depositor_comments
;
The following automatic conversions were performed:
'_symmetry_cell_setting' value 'Monoclinic' changed to 'monoclinic'
according to '/home/saulius/struct/CIF-dictionaries/cif_core.dic'
dictionary named 'cif_core.dic' version 2.4.1 from 2010-06-29.

Automatic conversion script
Id: cif_fix_enum 1527 2010-12-29 10:47:43Z saulius 
;
_cod_original_sg_symbol_H-M P2(1)/c
_cod_database_code 1101142

loop_
_symmetry_equiv_pos_as_xyz
'x, y, z'
'-x, y+1/2, -z+1/2'
'-x, -y, -z'
'x, -y-1/2, z-1/2'

loop_
_atom_site_label
_atom_site_type_symbol
_atom_site_fract_x
_atom_site_fract_y
_atom_site_fract_z
_atom_site_U_iso_or_equiv
_atom_site_adp_type
_atom_site_occupancy
_atom_site_symmetry_multiplicity
_atom_site_calc_flag
_atom_site_refinement_flags
_atom_site_disorder_assembly
_atom_site_disorder_group
V1 V 0.0000 0.0000 0.0000 0.00504(9) Uani 1 2 d S . .
V2 V 0.0000 0.5000 0.0000 0.00504(9) Uani 1 2 d S . .
P1 P 0.25228(7) 0.24486(4) -0.02391(5) 0.00549(9) Uani 1 1 d . . .
O1 O 0.23725(19) 0.38069(11) 0.02574(12) 0.0062(2) Uani 1 1 d . . .
O2 O 0.05840(19) 0.17578(11) 0.03365(12) 0.0072(2) Uani 1 1 d . . .
O3 O 0.44757(19) 0.18415(11) 0.03134(12) 0.0075(2) Uani 1 1 d . . .
O4 O 0.2437(2) 0.24439(11) -0.17161(12) 0.0084(2) Uani 1 1 d . . .
P2 P 0.74141(7) 0.42066(4) 0.24432(4) 0.00517(9) Uani 1 1 d . . .
O5 O 0.5459(2) 0.48654(11) 0.19560(13) 0.0077(2) Uani 1 1 d . . .
O6 O 0.76408(19) 0.44413(11) 0.39077(12) 0.0070(2) Uani 1 1 d . . .
O7 O 0.7395(2) 0.28209(11) 0.21687(12) 0.0080(2) Uani 1 1 d . . .
O8 O 0.93987(19) 0.48174(11) 0.18299(12) 0.0069(2) Uani 1 1 d . . .
F1 F -0.22356(16) 0.02856(9) 0.13221(10) 0.0089(2) Uani 1 1 d . . .
F2 F -0.21151(17) 0.37695(9) -0.05764(11) 0.0110(2) Uani 1 1 d . . .
Li1 Li 0.5000 0.0000 0.0000 0.0143(10) Uani 1 2 d S . .
Li2 Li 0.5000 0.5000 0.0000 0.0172(11) Uani 1 2 d S . .
Li3 Li 0.7408(5) -0.0834(3) 0.2715(3) 0.0120(7) Uani 1 1 d . . .
Li4 Li 0.7448(5) 0.2237(3) 0.0250(3) 0.0098(6) Uani 1 1 d . . .
Li5 Li 0.4930(5) 0.1648(3) 0.2313(3) 0.0136(7) Uani 1 1 d . . .
Li6 Li 0.9677(6) 0.1643(3) 0.2528(4) 0.0195(8) Uani 1 1 d . . .

loop_
_atom_site_aniso_label
_atom_site_aniso_U_11
_atom_site_aniso_U_22
_atom_site_aniso_U_33
_atom_site_aniso_U_23
_atom_site_aniso_U_13
_atom_site_aniso_U_12
V1 0.00536(18) 0.00408(16) 0.00569(18) 0.00023(14) -0.00045(14) 0.00011(13)
V2 0.00589(18) 0.00422(16) 0.00501(18) 0.00047(14) 0.00020(14) 0.00069(13)
P1 0.00537(19) 0.00431(18) 0.0068(2) -0.00019(15) -0.00026(15) -0.00002(14)
O1 0.0072(5) 0.0047(5) 0.0068(6) -0.0005(4) -0.0007(4) 0.0002(4)
O2 0.0056(5) 0.0056(5) 0.0103(6) -0.0001(4) 0.0009(5) -0.0006(4)
O3 0.0066(6) 0.0066(5) 0.0092(6) 0.0003(4) -0.0011(4) 0.0012(4)
O4 0.0116(6) 0.0073(5) 0.0063(6) -0.0009(4) -0.0005(5) -0.0002(4)
P2 0.00543(19) 0.00485(18) 0.0052(2) -0.00002(15) -0.00024(14) -0.00020(15)
O5 0.0063(5) 0.0082(5) 0.0085(6) 0.0012(5) -0.0004(4) 0.0004(4)
O6 0.0081(6) 0.0081(5) 0.0050(6) -0.0010(4) -0.0009(4) -0.0008(4)
O7 0.0096(6) 0.0052(5) 0.0093(6) -0.0013(4) -0.0008(5) -0.0001(4)
O8 0.0064(5) 0.0082(5) 0.0062(6) 0.0002(4) 0.0010(4) -0.0009(4)
F1 0.0091(5) 0.0096(5) 0.0080(5) 0.0012(4) 0.0019(4) 0.0009(4)
F2 0.0128(5) 0.0082(5) 0.0118(6) 0.0013(4) -0.0039(4) -0.0034(4)
Li1 0.013(2) 0.0071(19) 0.023(3) -0.0007(18) 0.005(2) 0.0011(17)
Li2 0.019(3) 0.021(3) 0.011(2) 0.005(2) -0.001(2) -0.010(2)
Li3 0.0115(16) 0.0115(15) 0.0132(17) 0.0004(12) 0.0003(13) 0.0000(12)
Li4 0.0083(14) 0.0103(14) 0.0108(16) -0.0020(12) -0.0006(12) 0.0004(11)
Li5 0.0162(17) 0.0116(15) 0.0130(18) 0.0007(13) 0.0013(14) -0.0031(13)
Li6 0.022(2) 0.0119(16) 0.024(2) -0.0008(14) -0.0083(16) 0.0046(14)

loop_
_atom_type_symbol
_atom_type_description
_atom_type_scat_dispersion_real
_atom_type_scat_dispersion_imag
_atom_type_scat_source
Li Li -0.0003 0.0001 'International Tables Vol C Tables 4.2.6.8 and 6.1.1.4'
O O 0.0106 0.0060 'International Tables Vol C Tables 4.2.6.8 and 6.1.1.4'
F F 0.0171 0.0103 'International Tables Vol C Tables 4.2.6.8 and 6.1.1.4'
P P 0.1023 0.0942 'International Tables Vol C Tables 4.2.6.8 and 6.1.1.4'
V V 0.3005 0.5294 'International Tables Vol C Tables 4.2.6.8 and 6.1.1.4'

loop_
_geom_angle_atom_site_label_1
_geom_angle_atom_site_label_2
_geom_angle_atom_site_label_3
_geom_angle
_geom_angle_site_symmetry_1
_geom_angle_site_symmetry_3
_geom_angle_publ_flag
O2 V1 O2 180.00(7) 3 . ?
O2 V1 O6 87.22(5) 3 2_645 ?
O2 V1 O6 92.78(5) . 2_645 ?
O2 V1 O6 92.78(5) 3 4_465 ?
O2 V1 O6 87.22(5) . 4_465 ?
O6 V1 O6 180.00(6) 2_645 4_465 ?
O2 V1 F1 82.16(4) 3 3 ?
O2 V1 F1 97.84(4) . 3 ?
O6 V1 F1 78.89(5) 2_645 3 ?
O6 V1 F1 101.11(5) 4_465 3 ?
O2 V1 F1 97.84(4) 3 . ?
O2 V1 F1 82.16(4) . . ?
O6 V1 F1 101.11(5) 2_645 . ?
O6 V1 F1 78.89(5) 4_465 . ?
F1 V1 F1 180.00(6) 3 . ?
O8 V2 O8 180.0 1_455 3_665 ?
O8 V2 F2 95.37(5) 1_455 . ?
O8 V2 F2 84.63(5) 3_665 . ?
O8 V2 F2 84.63(5) 1_455 3_565 ?
O8 V2 F2 95.37(5) 3_665 3_565 ?
F2 V2 F2 180.00(8) . 3_565 ?
O8 V2 O1 87.30(5) 1_455 . ?
O8 V2 O1 92.70(5) 3_665 . ?
F2 V2 O1 96.99(5) . . ?
F2 V2 O1 83.01(5) 3_565 . ?
O8 V2 O1 92.70(5) 1_455 3_565 ?
O8 V2 O1 87.30(5) 3_665 3_565 ?
F2 V2 O1 83.01(5) . 3_565 ?
F2 V2 O1 96.99(5) 3_565 3_565 ?
O1 V2 O1 180.0 . 3_565 ?
O3 P1 O4 113.93(7) . . ?
O3 P1 O1 109.35(7) . . ?
O4 P1 O1 109.40(7) . . ?
O3 P1 O2 107.24(7) . . ?
O4 P1 O2 110.70(7) . . ?
O1 P1 O2 105.89(7) . . ?
P1 O1 V2 127.40(7) . . ?
P1 O1 Li2 118.66(7) . . ?
V2 O1 Li2 100.78(5) . . ?
P1 O1 Li3 119.42(11) . 2_655 ?
V2 O1 Li3 93.66(10) . 2_655 ?
Li2 O1 Li3 87.90(10) . 2_655 ?
P1 O2 V1 122.85(7) . . ?
P1 O2 Li4 128.93(12) . 1_455 ?
V1 O2 Li4 92.92(10) . 1_455 ?
P1 O2 Li6 126.19(12) . 1_455 ?
V1 O2 Li6 94.29(10) . 1_455 ?
Li4 O2 Li6 79.51(14) 1_455 1_455 ?
P1 O3 Li4 133.68(13) . . ?
P1 O3 Li1 119.59(7) . . ?
Li4 O3 Li1 92.81(11) . . ?
P1 O3 Li5 121.85(12) . . ?
Li4 O3 Li5 85.52(15) . . ?
Li1 O3 Li5 92.22(10) . . ?
P1 O4 Li3 120.86(12) . 3_655 ?
P1 O4 Li5 116.58(12) . 4_565 ?
Li3 O4 Li5 96.65(14) 3_655 4_565 ?
P1 O4 Li6 112.98(13) . 4_465 ?
Li3 O4 Li6 104.15(15) 3_655 4_465 ?
Li5 O4 Li6 102.99(14) 4_565 4_465 ?
O5 P2 O7 113.00(7) . . ?
O5 P2 O6 109.07(7) . . ?
O7 P2 O6 110.20(7) . . ?
O5 P2 O8 109.21(7) . . ?
O7 P2 O8 110.15(7) . . ?
O6 P2 O8 104.89(7) . . ?
P2 O5 Li3 120.83(12) . 2_655 ?
P2 O5 Li2 118.56(7) . . ?
Li3 O5 Li2 93.79(11) 2_655 . ?
P2 O5 Li5 114.09(12) . 2_655 ?
Li3 O5 Li5 100.18(14) 2_655 2_655 ?
Li2 O5 Li5 106.13(11) . 2_655 ?
P2 O6 V1 133.20(7) . 2_655 ?
P2 O6 Li1 119.98(7) . 2_655 ?
V1 O6 Li1 102.03(5) 2_655 2_655 ?
P2 O6 Li4 117.66(11) . 4_566 ?
V1 O6 Li4 86.11(9) 2_655 4_566 ?
Li1 O6 Li4 81.70(9) 2_655 4_566 ?
P2 O7 Li6 126.44(14) . . ?
P2 O7 Li5 127.36(12) . . ?
Li6 O7 Li5 98.88(16) . . ?
P2 O7 Li4 118.33(11) . . ?
Li6 O7 Li4 88.52(15) . . ?
Li5 O7 Li4 83.97(14) . . ?
P2 O8 V2 126.87(8) . 1_655 ?
P2 O8 Li6 118.62(13) . 2_755 ?
V2 O8 Li6 98.95(12) 1_655 2_755 ?
P2 O8 Li3 121.63(11) . 2_755 ?
V2 O8 Li3 93.47(10) 1_655 2_755 ?
Li6 O8 Li3 88.46(14) 2_755 2_755 ?
Li3 F1 V1 120.68(11) 1_455 . ?
Li3 F1 Li1 106.52(11) 1_455 1_455 ?
V1 F1 Li1 96.63(4) . 1_455 ?
Li3 F1 Li6 93.06(14) 1_455 1_455 ?
V1 F1 Li6 95.55(11) . 1_455 ?
Li1 F1 Li6 147.13(10) 1_455 1_455 ?
Li3 F1 Li4 154.90(14) 1_455 1_455 ?
V1 F1 Li4 82.84(8) . 1_455 ?
Li1 F1 Li4 76.72(9) 1_455 1_455 ?
Li6 F1 Li4 74.67(13) 1_455 1_455 ?
Li3 F1 Li5 88.52(13) 1_455 1_455 ?
V1 F1 Li5 150.53(9) . 1_455 ?
Li1 F1 Li5 76.85(9) 1_455 1_455 ?
Li6 F1 Li5 77.57(12) 1_455 1_455 ?
Li4 F1 Li5 67.69(11) 1_455 1_455 ?
Li4 F2 V2 123.39(12) 1_455 . ?
Li4 F2 Li6 106.95(14) 1_455 4_465 ?
V2 F2 Li6 92.92(10) . 4_465 ?
Li4 F2 Li2 105.36(11) 1_455 1_455 ?
V2 F2 Li2 94.32(4) . 1_455 ?
Li6 F2 Li2 135.32(10) 4_465 1_455 ?
O3 Li1 O3 180.00(10) 3_655 . ?
O3 Li1 O6 86.46(5) 3_655 2_645 ?
O3 Li1 O6 93.54(5) . 2_645 ?
O3 Li1 O6 93.54(5) 3_655 4_565 ?
O3 Li1 O6 86.46(5) . 4_565 ?
O6 Li1 O6 180.00(6) 2_645 4_565 ?
O3 Li1 F1 95.90(4) 3_655 1_655 ?
O3 Li1 F1 84.10(4) . 1_655 ?
O6 Li1 F1 109.39(4) 2_645 1_655 ?
O6 Li1 F1 70.61(4) 4_565 1_655 ?
O3 Li1 F1 84.10(4) 3_655 3 ?
O3 Li1 F1 95.90(4) . 3 ?
O6 Li1 F1 70.61(4) 2_645 3 ?
O6 Li1 F1 109.39(4) 4_565 3 ?
F1 Li1 F1 180.00(6) 1_655 3 ?
O3 Li1 Li4 42.21(7) 3_655 3_655 ?
O3 Li1 Li4 137.79(7) . 3_655 ?
O6 Li1 Li4 51.74(7) 2_645 3_655 ?
O6 Li1 Li4 128.26(7) 4_565 3_655 ?
F1 Li1 Li4 126.22(7) 1_655 3_655 ?
F1 Li1 Li4 53.78(7) 3 3_655 ?
O3 Li1 Li4 137.79(7) 3_655 . ?
O3 Li1 Li4 42.21(7) . . ?
O6 Li1 Li4 128.26(7) 2_645 . ?
O6 Li1 Li4 51.74(7) 4_565 . ?
F1 Li1 Li4 53.78(7) 1_655 . ?
F1 Li1 Li4 126.22(7) 3 . ?
Li4 Li1 Li4 180.0 3_655 . ?
O3 Li1 Li5 44.79(8) 3_655 3_655 ?
O3 Li1 Li5 135.21(8) . 3_655 ?
O6 Li1 Li5 105.89(7) 2_645 3_655 ?
O6 Li1 Li5 74.11(7) 4_565 3_655 ?
F1 Li1 Li5 124.04(7) 1_655 3_655 ?
F1 Li1 Li5 55.96(7) 3 3_655 ?
Li4 Li1 Li5 55.82(9) 3_655 3_655 ?
Li4 Li1 Li5 124.18(9) . 3_655 ?
O3 Li1 Li5 135.21(8) 3_655 . ?
O3 Li1 Li5 44.79(8) . . ?
O6 Li1 Li5 74.11(7) 2_645 . ?
O6 Li1 Li5 105.89(7) 4_565 . ?
F1 Li1 Li5 55.96(7) 1_655 . ?
F1 Li1 Li5 124.04(7) 3 . ?
Li4 Li1 Li5 124.18(9) 3_655 . ?
Li4 Li1 Li5 55.82(9) . . ?
Li5 Li1 Li5 180.00(8) 3_655 . ?
O5 Li2 O5 180.0 . 3_665 ?
O5 Li2 O1 86.82(5) . . ?
O5 Li2 O1 93.18(5) 3_665 . ?
O5 Li2 O1 93.18(5) . 3_665 ?
O5 Li2 O1 86.82(5) 3_665 3_665 ?
O1 Li2 O1 180.00(5) . 3_665 ?
O5 Li2 F2 95.82(4) . 1_655 ?
O5 Li2 F2 84.18(4) 3_665 1_655 ?
O1 Li2 F2 107.78(4) . 1_655 ?
O1 Li2 F2 72.22(4) 3_665 1_655 ?
O5 Li2 F2 84.18(4) . 3_565 ?
O5 Li2 F2 95.82(4) 3_665 3_565 ?
O1 Li2 F2 72.22(4) . 3_565 ?
O1 Li2 F2 107.78(4) 3_665 3_565 ?
F2 Li2 F2 180.0 1_655 3_565 ?
O5 Li2 Li3 42.39(7) . 2_655 ?
O5 Li2 Li3 137.61(7) 3_665 2_655 ?
O1 Li2 Li3 46.33(7) . 2_655 ?
O1 Li2 Li3 133.67(7) 3_665 2_655 ?
F2 Li2 Li3 115.96(7) 1_655 2_655 ?
F2 Li2 Li3 64.04(7) 3_565 2_655 ?
O5 Li2 Li3 137.61(7) . 4_565 ?
O5 Li2 Li3 42.39(7) 3_665 4_565 ?
O1 Li2 Li3 133.67(7) . 4_565 ?
O1 Li2 Li3 46.33(7) 3_665 4_565 ?
F2 Li2 Li3 64.04(7) 1_655 4_565 ?
F2 Li2 Li3 115.96(7) 3_565 4_565 ?
Li3 Li2 Li3 180.0 2_655 4_565 ?
F1 Li3 O5 89.98(15) 1_655 2_645 ?
F1 Li3 O4 98.58(16) 1_655 3_655 ?
O5 Li3 O4 117.04(17) 2_645 3_655 ?
F1 Li3 O1 148.78(18) 1_655 2_645 ?
O5 Li3 O1 87.66(14) 2_645 2_645 ?
O4 Li3 O1 110.17(15) 3_655 2_645 ?
F1 Li3 O8 81.40(13) 1_655 2_745 ?
O5 Li3 O8 133.13(17) 2_645 2_745 ?
O4 Li3 O8 109.80(15) 3_655 2_745 ?
O1 Li3 O8 77.70(12) 2_645 2_745 ?
F1 Li3 Li2 118.63(14) 1_655 2_645 ?
O5 Li3 Li2 43.82(8) 2_645 2_645 ?
O4 Li3 Li2 134.05(14) 3_655 2_645 ?
O1 Li3 Li2 45.77(7) 2_645 2_645 ?
O8 Li3 Li2 102.01(12) 2_745 2_645 ?
F1 Li3 Li6 48.40(11) 1_655 . ?
O5 Li3 Li6 96.46(14) 2_645 . ?
O4 Li3 Li6 134.19(16) 3_655 . ?
O1 Li3 Li6 100.97(14) 2_645 . ?
O8 Li3 Li6 45.22(10) 2_745 . ?
Li2 Li3 Li6 91.72(11) 2_645 . ?
F1 Li3 Li5 127.46(17) 1_655 2_645 ?
O5 Li3 Li5 83.92(13) 2_645 2_645 ?
O4 Li3 Li5 42.84(9) 3_655 2_645 ?
O1 Li3 Li5 83.22(12) 2_645 2_645 ?
O8 Li3 Li5 136.50(15) 2_745 2_645 ?
Li2 Li3 Li5 91.43(11) 2_645 2_645 ?
Li6 Li3 Li5 175.80(16) . 2_645 ?
F1 Li3 Li5 54.23(10) 1_655 . ?
O5 Li3 Li5 40.83(9) 2_645 . ?
O4 Li3 Li5 133.53(16) 3_655 . ?
O1 Li3 Li5 108.49(14) 2_645 . ?
O8 Li3 Li5 102.72(13) 2_745 . ?
Li2 Li3 Li5 65.64(9) 2_645 . ?
Li6 Li3 Li5 58.69(10) . . ?
Li5 Li3 Li5 120.40(10) 2_645 . ?
F2 Li4 O3 110.65(17) 1_655 . ?
F2 Li4 O2 95.54(15) 1_655 1_655 ?
O3 Li4 O2 152.43(19) . 1_655 ?
F2 Li4 O7 99.92(15) 1_655 . ?
O3 Li4 O7 91.02(14) . . ?
O2 Li4 O7 92.83(14) 1_655 . ?
F2 Li4 O6 114.13(16) 1_655 4_565 ?
O3 Li4 O6 84.24(13) . 4_565 ?
O2 Li4 O6 77.08(11) 1_655 4_565 ?
O7 Li4 O6 145.10(17) . 4_565 ?
F2 Li4 F1 166.65(18) 1_655 1_655 ?
O3 Li4 F1 82.68(13) . 1_655 ?
O2 Li4 F1 71.20(11) 1_655 1_655 ?
O7 Li4 F1 79.75(12) . 1_655 ?
O6 Li4 F1 65.35(9) 4_565 1_655 ?
F2 Li4 Li5 130.07(17) 1_655 . ?
O3 Li4 Li5 49.82(11) . . ?
O2 Li4 Li5 118.13(16) 1_655 . ?
O7 Li4 Li5 46.92(10) . . ?
O6 Li4 Li5 108.90(14) 4_565 . ?
F1 Li4 Li5 58.83(10) 1_655 . ?
F2 Li4 Li6 120.35(16) 1_655 . ?
O3 Li4 Li6 114.18(17) . . ?
O2 Li4 Li6 54.74(12) 1_655 . ?
O7 Li4 Li6 43.91(10) . . ?
O6 Li4 Li6 107.65(14) 4_565 . ?
F1 Li4 Li6 50.87(10) 1_655 . ?
Li5 Li4 Li6 65.66(13) . . ?
F2 Li4 Li1 140.66(16) 1_655 . ?
O3 Li4 Li1 44.98(8) . . ?
O2 Li4 Li1 108.47(13) 1_655 . ?
O7 Li4 Li1 109.22(13) . . ?
O6 Li4 Li1 46.56(7) 4_565 . ?
F1 Li4 Li1 49.50(7) 1_655 . ?
Li5 Li4 Li1 64.06(10) . . ?
Li6 Li4 Li1 98.98(12) . . ?
F2 Li4 Li2 42.06(7) 1_655 . ?
O3 Li4 Li2 75.33(10) . . ?
O2 Li4 Li2 132.15(14) 1_655 . ?
O7 Li4 Li2 78.44(10) . . ?
O6 Li4 Li2 132.62(13) 4_565 . ?
F1 Li4 Li2 148.53(13) 1_655 . ?
Li5 Li4 Li2 89.70(11) . . ?
Li6 Li4 Li2 119.68(13) . . ?
Li1 Li4 Li2 118.89(10) . . ?
O7 Li5 O5 134.25(19) . 2_645 ?
O7 Li5 O3 88.35(14) . . ?
O5 Li5 O3 115.73(16) 2_645 . ?
O7 Li5 O4 109.12(16) . 4_566 ?
O5 Li5 O4 99.43(14) 2_645 4_566 ?
O3 Li5 O4 108.71(17) . 4_566 ?
O7 Li5 F1 77.36(12) . 1_655 ?
O5 Li5 F1 72.45(11) 2_645 1_655 ?
O3 Li5 F1 75.83(11) . 1_655 ?
O4 Li5 F1 171.88(17) 4_566 1_655 ?
O7 Li5 Li4 49.12(11) . . ?
O5 Li5 Li4 124.51(16) 2_645 . ?
O3 Li5 Li4 44.66(10) . . ?
O4 Li5 Li4 134.45(17) 4_566 . ?
F1 Li5 Li4 53.48(9) 1_655 . ?
O7 Li5 Li1 107.50(13) . . ?
O5 Li5 Li1 75.26(10) 2_645 . ?
O3 Li5 Li1 42.99(7) . . ?
O4 Li5 Li1 131.94(15) 4_566 . ?
F1 Li5 Li1 47.19(6) 1_655 . ?
Li4 Li5 Li1 60.12(10) . . ?
O7 Li5 Li6 39.88(10) . . ?
O5 Li5 Li6 95.17(15) 2_645 . ?
O3 Li5 Li6 102.08(15) . . ?
O4 Li5 Li6 135.44(17) 4_566 . ?
F1 Li5 Li6 47.29(9) 1_655 . ?
Li4 Li5 Li6 58.47(12) . . ?
Li1 Li5 Li6 92.46(12) . . ?
O7 Li5 Li3 79.83(12) . 2_655 ?
O5 Li5 Li3 139.11(16) 2_645 2_655 ?
O3 Li5 Li3 80.70(13) . 2_655 ?
O4 Li5 Li3 40.51(9) 4_566 2_655 ?
F1 Li5 Li3 147.51(15) 1_655 2_655 ?
Li4 Li5 Li3 94.04(13) . 2_655 ?
Li1 Li5 Li3 121.41(13) . 2_655 ?
Li6 Li5 Li3 118.80(14) . 2_655 ?
O7 Li5 Li3 98.86(14) . . ?
O5 Li5 Li3 38.99(9) 2_645 . ?
O3 Li5 Li3 106.51(14) . . ?
O4 Li5 Li3 135.04(16) 4_566 . ?
F1 Li5 Li3 37.25(8) 1_655 . ?
Li4 Li5 Li3 90.44(13) . . ?
Li1 Li5 Li3 65.88(9) . . ?
Li6 Li5 Li3 59.13(11) . . ?
Li3 Li5 Li3 172.68(13) 2_655 . ?
O7 Li5 Li2 112.88(14) . 2_645 ?
O5 Li5 Li2 36.68(7) 2_645 2_645 ?
O3 Li5 Li2 152.39(15) . 2_645 ?
O4 Li5 Li2 81.76(11) 4_566 2_645 ?
F1 Li5 Li2 91.25(10) 1_655 2_645 ?
Li4 Li5 Li2 140.68(14) . 2_645 ?
Li1 Li5 Li2 110.99(10) . 2_645 ?
Li6 Li5 Li2 85.63(12) . 2_645 ?
Li3 Li5 Li2 119.03(12) 2_655 2_645 ?
Li3 Li5 Li2 54.72(8) . 2_645 ?
O7 Li6 O8 148.1(2) . 2_745 ?
O7 Li6 O4 111.98(17) . 4_666 ?
O8 Li6 O4 94.70(15) 2_745 4_666 ?
O7 Li6 F1 85.23(15) . 1_655 ?
O8 Li6 F1 74.32(12) 2_745 1_655 ?
O4 Li6 F1 157.9(2) 4_666 1_655 ?
O7 Li6 F2 85.52(15) . 4_666 ?
O8 Li6 F2 72.36(12) 2_745 4_666 ?
O4 Li6 F2 100.27(16) 4_666 4_666 ?
F1 Li6 F2 94.66(15) 1_655 4_666 ?
O7 Li6 O2 87.91(15) . 1_655 ?
O8 Li6 O2 106.27(16) 2_745 1_655 ?
O4 Li6 O2 97.36(16) 4_666 1_655 ?
F1 Li6 O2 68.46(11) 1_655 1_655 ?
F2 Li6 O2 162.37(19) 4_666 1_655 ?
O7 Li6 Li4 47.57(11) . . ?
O8 Li6 Li4 126.91(17) 2_745 . ?
O4 Li6 Li4 127.39(17) 4_666 . ?
F1 Li6 Li4 54.45(11) 1_655 . ?
F2 Li6 Li4 120.46(16) 4_666 . ?
O2 Li6 Li4 45.74(10) 1_655 . ?
O7 Li6 Li5 41.24(10) . . ?
O8 Li6 Li5 107.23(16) 2_745 . ?
O4 Li6 Li5 146.72(17) 4_666 . ?
F1 Li6 Li5 55.14(11) 1_655 . ?
F2 Li6 Li5 64.68(12) 4_666 . ?
O2 Li6 Li5 100.00(14) 1_655 . ?
Li4 Li6 Li5 55.87(11) . . ?
O7 Li6 Li3 103.27(16) . . ?
O8 Li6 Li3 46.32(10) 2_745 . ?
O4 Li6 Li3 139.69(17) 4_666 . ?
F1 Li6 Li3 38.54(9) 1_655 . ?
F2 Li6 Li3 62.89(11) 4_666 . ?
O2 Li6 Li3 102.98(14) 1_655 . ?
Li4 Li6 Li3 90.83(14) . . ?
Li5 Li6 Li3 62.19(12) . . ?

loop_
_geom_bond_atom_site_label_1
_geom_bond_atom_site_label_2
_geom_bond_distance
_geom_bond_site_symmetry_2
_geom_bond_publ_flag
V1 O2 1.9622(12) 3 ?
V1 O2 1.9622(12) . ?
V1 O6 1.9745(12) 2_645 ?
V1 O6 1.9745(12) 4_465 ?
V1 F1 2.0004(10) 3 ?
V1 F1 2.0004(10) . ?
V2 O8 1.9483(12) 1_455 ?
V2 O8 1.9483(12) 3_665 ?
V2 F2 1.9814(10) . ?
V2 F2 1.9814(10) 3_565 ?
V2 O1 2.0003(12) . ?
V2 O1 2.0003(12) 3_565 ?
P1 O3 1.5163(13) . ?
P1 O4 1.5346(14) . ?
P1 O1 1.5552(12) . ?
P1 O2 1.5595(12) . ?
O1 Li2 2.1254(12) . ?
O1 Li3 2.146(4) 2_655 ?
O2 Li4 2.062(3) 1_455 ?
O2 Li6 2.351(4) 1_455 ?
O3 Li4 1.938(3) . ?
O3 Li1 2.0390(12) . ?
O3 Li5 2.107(4) . ?
O4 Li3 2.024(3) 3_655 ?
O4 Li5 2.118(4) 4_565 ?
O4 Li6 2.160(4) 4_465 ?
P2 O5 1.5181(13) . ?
P2 O7 1.5206(13) . ?
P2 O6 1.5483(13) . ?
P2 O8 1.5596(12) . ?
O5 Li3 2.003(3) 2_655 ?
O5 Li2 2.0570(13) . ?
O5 Li5 2.081(4) 2_655 ?
O6 V1 1.9745(12) 2_655 ?
O6 Li1 2.1143(12) 2_655 ?
O6 Li4 2.287(3) 4_566 ?
O7 Li6 1.964(4) . ?
O7 Li5 2.019(4) . ?
O7 Li4 2.090(4) . ?
O8 V2 1.9483(12) 1_655 ?
O8 Li6 2.159(4) 2_755 ?
O8 Li3 2.200(3) 2_755 ?
F1 Li3 1.897(3) 1_455 ?
F1 Li1 2.2512(11) 1_455 ?
F1 Li6 2.277(4) 1_455 ?
F1 Li4 2.388(3) 1_455 ?
F1 Li5 2.543(4) 1_455 ?
F2 Li4 1.882(3) 1_455 ?
F2 Li6 2.318(4) 4_465 ?
F2 Li2 2.3417(11) 1_455 ?
Li1 O3 2.0390(12) 3_655 ?
Li1 O6 2.1143(12) 2_645 ?
Li1 O6 2.1143(12) 4_565 ?
Li1 F1 2.2512(11) 1_655 ?
Li1 F1 2.2512(11) 3 ?
Li1 Li4 2.881(3) 3_655 ?
Li1 Li4 2.881(3) . ?
Li1 Li5 2.988(3) 3_655 ?
Li1 Li5 2.988(3) . ?
Li2 O5 2.0570(13) 3_665 ?
Li2 O1 2.1254(12) 3_665 ?
Li2 F2 2.3417(11) 1_655 ?
Li2 F2 2.3417(11) 3_565 ?
Li2 Li3 2.964(3) 2_655 ?
Li2 Li3 2.964(3) 4_565 ?
Li3 F1 1.897(3) 1_655 ?
Li3 O5 2.003(3) 2_645 ?
Li3 O4 2.024(3) 3_655 ?
Li3 O1 2.146(4) 2_645 ?
Li3 O8 2.200(3) 2_745 ?
Li3 Li2 2.964(3) 2_645 ?
Li3 Li6 3.040(5) . ?
Li3 Li5 3.095(5) 2_645 ?
Li3 Li5 3.133(5) . ?
Li4 F2 1.882(3) 1_655 ?
Li4 O2 2.062(3) 1_655 ?
Li4 O6 2.287(3) 4_565 ?
Li4 F1 2.388(3) 1_655 ?
Li4 Li5 2.749(5) . ?
Li4 Li6 2.831(5) . ?
Li5 O5 2.081(4) 2_645 ?
Li5 O4 2.118(4) 4_566 ?
Li5 F1 2.543(4) 1_655 ?
Li5 Li6 3.026(5) . ?
Li5 Li3 3.095(5) 2_655 ?
Li5 Li2 3.308(3) 2_645 ?
Li6 O8 2.159(4) 2_745 ?
Li6 O4 2.160(4) 4_666 ?
Li6 F1 2.277(4) 1_655 ?
Li6 F2 2.318(4) 4_666 ?
Li6 O2 2.351(4) 1_655 ?
